data_4325907
loop_
_publ_author_name
'Curtis M. Zaleski'
'Choong-Sun Lim'
'Annabel D. Cutland-Van Noord'
'Jeff W. Kampf'
'Vincent L. Pecoraro'

_publ_section_title
;
 Effects of the Central Lanthanide Ion Crystal Radius on the
 15-MCCuII(N)pheHA-5 Structure
;
_journal_name_full 'Inorganic Chemistry'
_journal_page_first 7707
_journal_page_last 7717
_journal_paper_doi 10.1021/ic200740h
_journal_volume 50
_journal_year 2011
_chemical_absolute_configuration ad
_chemical_formula_sum 'C90 H100 Cu10 Ho2 N26 O38'
_chemical_formula_weight 3119.22
_chemical_name_systematic
;
 ?
;
_space_group_IT_number 18
_symmetry_cell_setting orthorhombic
_symmetry_space_group_name_Hall 'P 2 2ab'
_symmetry_space_group_name_H-M 'P 21 21 2'
_atom_sites_solution_hydrogens geom
_atom_sites_solution_primary direct
_atom_sites_solution_secondary difmap
_audit_creation_method SHELXL-97
_cell_angle_alpha 90.00
_cell_angle_beta 90.00
_cell_angle_gamma 90.00
_cell_formula_units_Z 4
_cell_length_a 24.518(7)
_cell_length_b 35.119(9)
_cell_length_c 14.606(4)
_cell_measurement_reflns_used 7574
_cell_measurement_temperature 158(2)
_cell_measurement_theta_max 24.53
_cell_measurement_theta_min 2.37
_cell_volume 12576(6)
_computing_cell_refinement 'Bruker SMART'
_computing_data_collection 'Bruker SMART'
_computing_data_reduction 'Bruker SHELXTL'
_computing_molecular_graphics 'Bruker SHELXTL'
_computing_publication_material 'Bruker SHELXTL'
_computing_structure_refinement 'Bruker SHELXTL'
_computing_structure_solution 'Bruker SHELXTL'
_diffrn_ambient_temperature 158(2)
_diffrn_measured_fraction_theta_full 0.993
_diffrn_measured_fraction_theta_max 0.993
_diffrn_measurement_device_type 'CCD area detector'
_diffrn_measurement_method 'phi and omega scans'
_diffrn_radiation_monochromator graphite
_diffrn_radiation_source 'sealed tube'
_diffrn_radiation_type MoK\a
_diffrn_radiation_wavelength 0.71073
_diffrn_reflns_av_R_equivalents 0.0586
_diffrn_reflns_av_sigmaI/netI 0.0432
_diffrn_reflns_limit_h_max 29
_diffrn_reflns_limit_h_min -29
_diffrn_reflns_limit_k_max 41
_diffrn_reflns_limit_k_min -41
_diffrn_reflns_limit_l_max 17
_diffrn_reflns_limit_l_min -17
_diffrn_reflns_number 123077
_diffrn_reflns_theta_full 24.95
_diffrn_reflns_theta_max 24.95
_diffrn_reflns_theta_min 1.76
_exptl_absorpt_coefficient_mu 2.986
_exptl_absorpt_correction_T_max 0.886
_exptl_absorpt_correction_T_min 0.714
_exptl_absorpt_correction_type multi-scan
_exptl_absorpt_process_details 'Blessing, Acta Cryst. (1995) A51 33-38.'
_exptl_crystal_colour blue
_exptl_crystal_density_diffrn 1.647
_exptl_crystal_description block
_exptl_crystal_F_000 6200
_exptl_crystal_size_max 0.36
_exptl_crystal_size_mid 0.24
_exptl_crystal_size_min 0.16
_refine_diff_density_max 0.993
_refine_diff_density_min -0.867
_refine_diff_density_rms 0.171
_refine_ls_abs_structure_details 'Flack H D (1983), Acta Cryst. A39, 876-881'
_refine_ls_abs_structure_Flack 0.043(16)
_refine_ls_extinction_method none
_refine_ls_goodness_of_fit_ref 1.074
_refine_ls_hydrogen_treatment mixed
_refine_ls_matrix_type full
_refine_ls_number_parameters 1527
_refine_ls_number_reflns 21885
_refine_ls_number_restraints 15
_refine_ls_restrained_S_all 1.073
_refine_ls_R_factor_all 0.0891
_refine_ls_R_factor_gt 0.0775
_refine_ls_shift/su_max 0.005
_refine_ls_shift/su_mean 0.001
_refine_ls_structure_factor_coef Fsqd
_refine_ls_weighting_details 'calc w=1/[\s^2^(Fo^2^)+(0.0762P)^2^+134.7152P] where P=(Fo^2^+2Fc^2^)/3'
_refine_ls_weighting_scheme calc
_refine_ls_wR_factor_gt 0.1884
_refine_ls_wR_factor_ref 0.1974
_reflns_number_gt 18719
_reflns_number_total 21885
_reflns_threshold_expression >2sigma(I)
_cod_data_source_file ic200740h_si_001_11.cif
_cod_data_source_block Ho-2
_cod_original_cell_volume 12577(6)
_cod_database_code 4325907

loop_
_symmetry_equiv_pos_as_xyz
'x, y, z'
'-x, -y, z'
'-x+1/2, y+1/2, -z'
'x+1/2, -y+1/2, -z'

loop_
_atom_site_label
_atom_site_type_symbol
_atom_site_fract_x
_atom_site_fract_y
_atom_site_fract_z
_atom_site_U_iso_or_equiv
_atom_site_adp_type
_atom_site_occupancy
_atom_site_symmetry_multiplicity
_atom_site_calc_flag
_atom_site_refinement_flags
Ho1 Ho 0.09439(3) 0.401277(17) 0.11210(5) 0.04790(16) Uani 1 1 d .
Ho2 Ho 0.02062(3) 0.09297(2) 0.34567(7) 0.0580(2) Uani 1 1 d .
Cu1 Cu 0.04484(8) 0.38775(6) -0.13620(15) 0.0693(5) Uani 1 1 d .
Cu2 Cu 0.21303(7) 0.36451(4) -0.03030(11) 0.0440(4) Uani 1 1 d .
Cu3 Cu 0.22418(7) 0.41724(7) 0.25492(14) 0.0727(7) Uani 1 1 d .
Cu4 Cu 0.04989(7) 0.43074(6) 0.35298(16) 0.0631(5) Uani 1 1 d .
Cu5 Cu -0.05349(8) 0.44075(6) 0.0944(2) 0.0867(8) Uani 1 1 d .
Cu6 Cu 0.07378(8) 0.08552(7) 0.09732(17) 0.0689(6) Uani 1 1 d .
Cu7 Cu -0.10058(7) 0.10867(5) 0.18307(11) 0.0491(4) Uani 1 1 d .
Cu8 Cu -0.11063(7) 0.09780(8) 0.49193(13) 0.0762(6) Uani 1 1 d .
Cu9 Cu 0.06097(8) 0.08104(7) 0.60104(16) 0.0792(7) Uani 1 1 d .
Cu10 Cu 0.17632(8) 0.07232(6) 0.35772(18) 0.0786(7) Uani 1 1 d .
O1 O 0.0932(5) 0.3602(4) -0.2099(8) 0.079(3) Uani 1 1 d .
O2 O 0.0980(4) 0.3824(3) -0.0407(7) 0.058(2) Uani 1 1 d .
O3 O 0.2784(4) 0.3601(3) 0.0369(5) 0.046(2) Uani 1 1 d .
O4 O 0.1878(3) 0.3961(2) 0.0704(6) 0.045(2) Uani 1 1 d .
O5 O 0.2100(4) 0.4190(6) 0.3820(10) 0.143(8) Uani 1 1 d .
O6 O 0.1470(3) 0.4161(4) 0.2426(8) 0.074(4) Uani 1 1 d .
O7 O -0.0248(5) 0.4513(3) 0.3570(12) 0.088(5) Uani 1 1 d .
O8 O 0.0385(4) 0.4352(3) 0.2186(8) 0.065(3) Uani 1 1 d .
O9 O -0.0900(5) 0.4324(4) -0.0096(17) 0.159(10) Uani 1 1 d .
O10 O 0.0084(4) 0.4156(3) 0.0442(9) 0.067(3) Uani 1 1 d .
O11 O 0.0250(4) 0.1028(4) 0.0082(8) 0.086(4) Uani 1 1 d .
O12 O 0.0158(4) 0.0934(3) 0.1851(6) 0.056(2) Uani 1 1 d .
O13 O -0.1675(4) 0.1221(3) 0.2423(6) 0.052(2) Uani 1 1 d .
O14 O -0.0713(4) 0.0977(4) 0.3041(6) 0.070(3) Uani 1 1 d .
O15 O -0.0982(4) 0.0994(4) 0.6233(7) 0.074(3) Uani 1 1 d .
O16 O -0.0337(4) 0.0893(3) 0.4824(7) 0.061(3) Uani 1 1 d .
O17 O 0.1378(4) 0.0844(4) 0.6253(10) 0.087(4) Uani 1 1 d .
O18 O 0.0800(4) 0.0831(3) 0.4737(8) 0.077(3) Uani 1 1 d .
O19 O 0.2129(5) 0.0722(3) 0.2451(11) 0.094(5) Uani 1 1 d .
O20 O 0.1090(4) 0.0744(3) 0.2882(8) 0.072(3) Uani 1 1 d .
O100 O 0.1101(4) 0.4625(3) 0.0468(9) 0.074(3) Uani 1 1 d .
O101 O 0.1188(7) 0.3348(4) 0.1415(15) 0.124(6) Uani 1 1 d .
O102 O 0.0447(5) 0.3520(4) 0.1931(13) 0.110(6) Uani 1 1 d .
O103 O 0.0680(8) 0.2907(4) 0.2006(13) 0.125(6) Uani 1 1 d .
O104 O 0.0185(5) 0.3642(4) 0.3750(10) 0.095(4) Uani 1 1 d .
O200 O 0.0071(5) 0.0305(3) 0.3430(8) 0.072(3) Uani 1 1 d D
O202 O -0.0007(5) 0.1588(3) 0.3809(13) 0.108(5) Uani 1 1 d .
O203 O 0.0507(5) 0.2066(3) 0.3542(8) 0.076(3) Uani 1 1 d .
N1 N 0.2313(5) 0.3355(3) -0.1465(7) 0.059(3) Uani 1 1 d .
H1A H 0.2566 0.3488 -0.1802 0.070 Uiso 1 1 calc R
H1B H 0.2459 0.3121 -0.1320 0.070 Uiso 1 1 calc R
N2 N 0.1420(5) 0.3639(4) -0.0782(8) 0.059(3) Uani 1 1 d .
N3 N 0.3070(4) 0.4107(4) 0.2474(8) 0.057(3) Uani 1 1 d .
H3C H 0.3232 0.4314 0.2201 0.069 Uiso 1 1 calc R
H3D H 0.3220 0.4071 0.3045 0.069 Uiso 1 1 calc R
N4 N 0.2284(4) 0.3967(3) 0.1350(8) 0.050(3) Uani 1 1 d .
N5 N 0.0731(6) 0.4319(6) 0.4807(11) 0.101(6) Uani 1 1 d .
H5A H 0.0646 0.4554 0.5047 0.121 Uiso 1 1 calc R
H5B H 0.0534 0.4140 0.5127 0.121 Uiso 1 1 calc R
N6 N 0.1246(5) 0.4206(5) 0.3277(9) 0.080(5) Uani 1 1 d .
N7 N -0.1116(6) 0.4685(5) 0.1591(11) 0.112(7) Uani 1 1 d .
H7A H -0.1099 0.4940 0.1452 0.134 Uiso 1 1 calc R
H7B H -0.1452 0.4594 0.1415 0.134 Uiso 1 1 calc R
N8 N -0.0154(5) 0.4461(4) 0.2067(11) 0.075(4) Uani 1 1 d .
N9 N -0.0115(6) 0.4011(5) -0.2270(11) 0.090(5) Uani 1 1 d .
H9A H -0.0023 0.4233 -0.2568 0.108 Uiso 1 1 calc R
H9B H -0.0150 0.3820 -0.2697 0.108 Uiso 1 1 calc R
N10 N -0.0047(4) 0.4088(3) -0.0512(11) 0.072(4) Uani 1 1 d .
N11 N -0.1221(5) 0.1097(4) 0.0535(9) 0.065(4) Uani 1 1 d .
H11A H -0.1361 0.0864 0.0363 0.078 Uiso 1 1 calc R
H11B H -0.1482 0.1280 0.0438 0.078 Uiso 1 1 calc R
N12 N -0.0303(5) 0.1018(3) 0.1370(8) 0.053(3) Uani 1 1 d .
N13 N -0.1897(5) 0.1065(5) 0.4842(9) 0.082(5) Uani 1 1 d .
H13A H -0.2077 0.0839 0.4940 0.099 Uiso 1 1 calc R
H13B H -0.2000 0.1232 0.5296 0.099 Uiso 1 1 calc R
N14 N -0.1165(5) 0.1035(4) 0.3609(9) 0.075(4) Uani 1 1 d .
N15 N 0.0308(8) 0.0736(6) 0.7226(12) 0.110(6) Uani 1 1 d .
H15A H 0.0262 0.0480 0.7331 0.132 Uiso 1 1 calc R
H15B H 0.0549 0.0828 0.7655 0.132 Uiso 1 1 calc R
N16 N -0.0159(6) 0.0876(4) 0.5737(10) 0.077(4) Uani 1 1 d .
N17 N 0.2377(6) 0.0643(5) 0.4427(13) 0.091(5) Uani 1 1 d .
H17A H 0.2462 0.0389 0.4450 0.109 Uiso 1 1 calc R
H17B H 0.2678 0.0773 0.4219 0.109 Uiso 1 1 calc R
N18 N 0.1359(5) 0.0802(4) 0.4675(12) 0.082(5) Uani 1 1 d .
N19 N 0.1383(6) 0.0725(4) 0.0213(12) 0.083(5) Uani 1 1 d .
H19A H 0.1348 0.0481 -0.0008 0.100 Uiso 1 1 calc R
H19B H 0.1404 0.0888 -0.0278 0.100 Uiso 1 1 calc R
N20 N 0.1239(6) 0.0758(4) 0.1946(10) 0.072(4) Uani 1 1 d .
N100 N 0.0767(7) 0.3262(4) 0.1720(12) 0.077(4) Uani 1 1 d .
N200 N 0.0410(5) 0.1723(4) 0.3536(9) 0.059(3) Uani 1 1 d .
N201 N 0.0000 0.0000 0.3006(12) 0.100(14) Uani 0.50 2 d D
O201 O 0.0000 0.0000 0.2169(10) 0.090(16) Uiso 0.50 2 d D
C1 C 0.1365(6) 0.3536(5) -0.1630(10) 0.065(4) Uani 1 1 d .
C2 C 0.1801(7) 0.3302(5) -0.2014(9) 0.064(4) Uani 1 1 d .
H2 H 0.1870 0.3382 -0.2661 0.077 Uiso 1 1 calc R
C3 C 0.1599(9) 0.2886(5) -0.2004(13) 0.089(7) Uani 1 1 d .
H3A H 0.1537 0.2807 -0.1362 0.107 Uiso 1 1 calc R
H3B H 0.1244 0.2872 -0.2328 0.107 Uiso 1 1 calc R
C4 C 0.1996(6) 0.2609(4) -0.2451(10) 0.061(4) Uani 1 1 d .
C5 C 0.2066(6) 0.2594(4) -0.3375(11) 0.055(3) Uani 1 1 d .
H5 H 0.1860 0.2766 -0.3739 0.066 Uiso 1 1 calc R
C6 C 0.2415(9) 0.2344(6) -0.3824(19) 0.106(8) Uani 1 1 d .
H6 H 0.2450 0.2347 -0.4471 0.128 Uiso 1 1 calc R
C7 C 0.2715(12) 0.2087(8) -0.328(4) 0.18(2) Uani 1 1 d .
H7 H 0.2953 0.1909 -0.3560 0.213 Uiso 1 1 calc R
C8 C 0.2672(19) 0.2089(9) -0.242(4) 0.20(2) Uani 1 1 d .
H8 H 0.2886 0.1918 -0.2070 0.239 Uiso 1 1 calc R
C9 C 0.2329(15) 0.2328(8) -0.199(2) 0.157(15) Uani 1 1 d .
H9 H 0.2303 0.2311 -0.1345 0.188 Uiso 1 1 calc R
C10 C 0.2709(5) 0.3782(4) 0.1110(9) 0.048(3) Uani 1 1 d .
C11 C 0.3129(5) 0.3755(5) 0.1891(9) 0.064(5) Uani 1 1 d .
H11 H 0.3503 0.3755 0.1617 0.076 Uiso 1 1 calc R
C12 C 0.3069(6) 0.3410(5) 0.2458(9) 0.063(4) Uani 1 1 d .
H12A H 0.2748 0.3446 0.2862 0.076 Uiso 1 1 calc R
H12B H 0.3394 0.3389 0.2857 0.076 Uiso 1 1 calc R
C13 C 0.3000(6) 0.3032(5) 0.1951(10) 0.062(4) Uani 1 1 d .
C14 C 0.2484(7) 0.2930(5) 0.1584(11) 0.072(5) Uani 1 1 d .
H14 H 0.2180 0.3094 0.1676 0.087 Uiso 1 1 calc R
C15 C 0.2420(11) 0.2599(6) 0.1100(15) 0.094(6) Uani 1 1 d .
H15 H 0.2075 0.2523 0.0871 0.113 Uiso 1 1 calc R
C16 C 0.2854(17) 0.2396(7) 0.097(2) 0.131(11) Uani 1 1 d .
H16 H 0.2815 0.2169 0.0625 0.157 Uiso 1 1 calc R
C17 C 0.3335(14) 0.2477(8) 0.127(2) 0.125(10) Uani 1 1 d .
H17 H 0.3634 0.2314 0.1137 0.150 Uiso 1 1 calc R
C18 C 0.3415(10) 0.2802(6) 0.1798(11) 0.088(6) Uani 1 1 d .
H18 H 0.3765 0.2858 0.2044 0.106 Uiso 1 1 calc R
C19 C 0.1563(8) 0.4206(6) 0.3972(14) 0.088(5) Uani 1 1 d .
C20 C 0.1331(7) 0.4245(7) 0.4958(13) 0.083(5) Uani 1 1 d .
H20 H 0.1494 0.4478 0.5242 0.100 Uiso 1 1 calc R
C21 C 0.1486(7) 0.3904(7) 0.5545(14) 0.101(8) Uani 1 1 d .
H21A H 0.1888 0.3892 0.5590 0.121 Uiso 1 1 calc R
H21B H 0.1341 0.3944 0.6170 0.121 Uiso 1 1 calc R
C22 C 0.1293(7) 0.3551(7) 0.5214(12) 0.092(7) Uani 1 1 d .
C23 C 0.0867(9) 0.3337(9) 0.5683(14) 0.110(9) Uani 1 1 d .
H23 H 0.0690 0.3435 0.6212 0.132 Uiso 1 1 calc R
C24 C 0.0736(14) 0.3001(9) 0.5340(15) 0.136(12) Uani 1 1 d .
H24 H 0.0473 0.2848 0.5646 0.163 Uiso 1 1 calc R
C25 C 0.0942(13) 0.2883(10) 0.4650(18) 0.139(11) Uani 1 1 d .
H25 H 0.0796 0.2652 0.4420 0.166 Uiso 1 1 calc R
C26 C 0.1341(11) 0.3030(9) 0.4172(19) 0.127(10) Uani 1 1 d .
H26 H 0.1503 0.2902 0.3667 0.153 Uiso 1 1 calc R
C27 C 0.1512(9) 0.3394(9) 0.4462(15) 0.129(11) Uani 1 1 d .
H27 H 0.1782 0.3528 0.4125 0.155 Uiso 1 1 calc R
C28 C -0.0455(7) 0.4535(5) 0.2740(13) 0.066(5) Uani 1 1 d .
C29 C -0.1034(8) 0.4625(7) 0.2619(16) 0.110(9) Uani 1 1 d .
H29 H -0.1120 0.4867 0.2950 0.132 Uiso 1 1 calc R
C30 C -0.1407(7) 0.4311(8) 0.2961(17) 0.107(9) Uani 1 1 d .
H30A H -0.1329 0.4262 0.3615 0.128 Uiso 1 1 calc R
H30B H -0.1790 0.4397 0.2913 0.128 Uiso 1 1 calc R
C31 C -0.1345(6) 0.3966(8) 0.2462(19) 0.115(10) Uani 1 1 d .
C32 C -0.1650(9) 0.3869(11) 0.161(2) 0.142(13) Uani 1 1 d .
H32 H -0.1901 0.4059 0.1420 0.170 Uiso 1 1 calc R
C33 C -0.1635(19) 0.3545(12) 0.104(3) 0.195(19) Uani 1 1 d .
H33 H -0.1864 0.3483 0.0541 0.234 Uiso 1 1 calc R
C34 C -0.1184(16) 0.3331(7) 0.142(4) 0.184(17) Uani 1 1 d .
H34 H -0.1050 0.3122 0.1067 0.221 Uiso 1 1 calc R
C35 C -0.0918(12) 0.3411(11) 0.229(4) 0.22(2) Uani 1 1 d .
H35 H -0.0704 0.3218 0.2573 0.268 Uiso 1 1 calc R
C36 C -0.0963(10) 0.3711(8) 0.265(3) 0.181(18) Uani 1 1 d .
H36 H -0.0706 0.3774 0.3114 0.217 Uiso 1 1 calc R
C37 C -0.0524(8) 0.4164(5) -0.0704(14) 0.083(6) Uani 1 1 d .
C38 C -0.0654(6) 0.4062(6) -0.1728(19) 0.117(10) Uani 1 1 d .
H38 H -0.0873 0.4272 -0.2010 0.141 Uiso 1 1 calc R
C39 C -0.0965(8) 0.3680(6) -0.1826(16) 0.103(7) Uani 1 1 d .
H39A H -0.1280 0.3685 -0.1401 0.124 Uiso 1 1 calc R
H39B H -0.1113 0.3665 -0.2456 0.124 Uiso 1 1 calc R
C40 C -0.0658(9) 0.3335(6) -0.1652(19) 0.098(7) Uani 1 1 d .
C41 C -0.0504(11) 0.3108(8) -0.237(2) 0.119(9) Uani 1 1 d .
H41 H -0.0607 0.3174 -0.2974 0.142 Uiso 1 1 calc R
C42 C -0.0226(11) 0.2810(9) -0.222(3) 0.131(10) Uani 1 1 d .
H42 H -0.0142 0.2662 -0.2749 0.157 Uiso 1 1 calc R
C43 C -0.0026(13) 0.2672(8) -0.139(3) 0.135(11) Uani 1 1 d .
H43 H 0.0178 0.2443 -0.1352 0.162 Uiso 1 1 calc R
C44 C -0.0144(10) 0.2883(8) -0.067(2) 0.125(11) Uani 1 1 d .
H44 H -0.0024 0.2812 -0.0077 0.150 Uiso 1 1 calc R
C45 C -0.0465(10) 0.3231(7) -0.0816(19) 0.118(9) Uani 1 1 d .
H45 H -0.0540 0.3389 -0.0305 0.141 Uiso 1 1 calc R
C46 C -0.0228(6) 0.1071(4) 0.0479(12) 0.064(4) Uani 1 1 d .
C47 C -0.0702(6) 0.1188(7) -0.0022(12) 0.083(6) Uani 1 1 d .
H47 H -0.0716 0.1044 -0.0612 0.099 Uiso 1 1 calc R
C48 C -0.0679(7) 0.1622(7) -0.0239(10) 0.085(6) Uani 1 1 d .
H48A H -0.0951 0.1680 -0.0720 0.101 Uiso 1 1 calc R
H48B H -0.0314 0.1684 -0.0489 0.101 Uiso 1 1 calc R
C49 C -0.0791(9) 0.1885(4) 0.0606(11) 0.077(6) Uani 1 1 d .
C50 C -0.1295(11) 0.2032(6) 0.0752(16) 0.102(7) Uani 1 1 d .
H50 H -0.1591 0.1974 0.0357 0.123 Uiso 1 1 calc R
C51 C -0.1358(15) 0.2265(5) 0.1482(16) 0.126(10) Uani 1 1 d .
H51 H -0.1700 0.2387 0.1567 0.152 Uiso 1 1 calc R
C52 C -0.096(2) 0.2331(7) 0.209(3) 0.177(18) Uani 1 1 d .
H52 H -0.1027 0.2465 0.2647 0.213 Uiso 1 1 calc R
C53 C -0.0484(17) 0.2210(8) 0.1910(19) 0.143(14) Uani 1 1 d .
H53 H -0.0194 0.2294 0.2290 0.171 Uiso 1 1 calc R
C54 C -0.0348(10) 0.1954(6) 0.1177(16) 0.102(7) Uani 1 1 d .
H54 H 0.0003 0.1846 0.1092 0.123 Uiso 1 1 calc R
C55 C -0.1607(6) 0.1141(4) 0.3262(11) 0.061(4) Uani 1 1 d .
C56 C -0.2061(7) 0.1223(6) 0.3934(10) 0.077(5) Uani 1 1 d .
H56 H -0.2397 0.1087 0.3725 0.092 Uiso 1 1 calc R
C57 C -0.2196(6) 0.1653(5) 0.4021(10) 0.064(4) Uani 1 1 d .
H57A H -0.2244 0.1758 0.3398 0.077 Uiso 1 1 calc R
H57B H -0.2550 0.1678 0.4343 0.077 Uiso 1 1 calc R
C58 C -0.1786(8) 0.1887(5) 0.4509(10) 0.072(5) Uani 1 1 d .
C59 C -0.1935(8) 0.2069(6) 0.5353(13) 0.081(5) Uani 1 1 d .
H59 H -0.2285 0.2029 0.5615 0.097 Uiso 1 1 calc R
C60 C -0.1559(9) 0.2305(5) 0.5780(12) 0.080(6) Uani 1 1 d .
H60 H -0.1648 0.2421 0.6349 0.097 Uiso 1 1 calc R
C61 C -0.1059(10) 0.2372(6) 0.5386(15) 0.098(7) Uani 1 1 d .
H61 H -0.0812 0.2541 0.5679 0.117 Uiso 1 1 calc R
C62 C -0.0910(9) 0.2202(7) 0.4583(13) 0.095(7) Uani 1 1 d .
H62 H -0.0555 0.2239 0.4334 0.114 Uiso 1 1 calc R
C63 C -0.1288(7) 0.1973(7) 0.4139(12) 0.088(6) Uani 1 1 d .
H63 H -0.1197 0.1873 0.3555 0.105 Uiso 1 1 calc R
C64 C -0.0501(8) 0.0932(5) 0.6401(12) 0.078(5) Uani 1 1 d .
C65 C -0.0243(8) 0.0939(8) 0.7332(15) 0.113(9) Uani 1 1 d .
H65 H -0.0475 0.0785 0.7755 0.135 Uiso 1 1 calc R
C66 C -0.0215(9) 0.1357(6) 0.7718(14) 0.093(6) Uani 1 1 d .
H66A H -0.0580 0.1477 0.7686 0.111 Uiso 1 1 calc R
H66B H -0.0099 0.1353 0.8367 0.111 Uiso 1 1 calc R
C67 C 0.0180(7) 0.1581(7) 0.7168(13) 0.086(6) Uani 1 1 d .
C68 C 0.0723(7) 0.1620(6) 0.7434(12) 0.083(6) Uani 1 1 d .
H68 H 0.0854 0.1488 0.7957 0.100 Uiso 1 1 calc R
C69 C 0.1074(7) 0.1854(6) 0.6933(17) 0.090(6) Uani 1 1 d .
H69 H 0.1436 0.1890 0.7145 0.108 Uiso 1 1 calc R
C70 C 0.0905(7) 0.2037(6) 0.6121(17) 0.095(7) Uani 1 1 d .
H70 H 0.1150 0.2179 0.5749 0.114 Uiso 1 1 calc R
C71 C 0.0362(8) 0.1997(7) 0.5904(14) 0.101(7) Uani 1 1 d .
H71 H 0.0228 0.2131 0.5386 0.121 Uiso 1 1 calc R
C72 C -0.0003(7) 0.1775(6) 0.6392(13) 0.087(6) Uani 1 1 d .
H72 H -0.0372 0.1755 0.6201 0.104 Uiso 1 1 calc R
C73 C 0.1616(7) 0.0799(5) 0.5458(17) 0.091(7) Uani 1 1 d .
C74 C 0.2220(7) 0.0790(6) 0.5423(17) 0.095(7) Uani 1 1 d .
H74 H 0.2361 0.0608 0.5893 0.113 Uiso 1 1 calc R
C75 C 0.2491(7) 0.1165(6) 0.5537(16) 0.089(6) Uani 1 1 d .
H75A H 0.2338 0.1285 0.6094 0.107 Uiso 1 1 calc R
H75B H 0.2882 0.1117 0.5660 0.107 Uiso 1 1 calc R
C76 C 0.2460(5) 0.1450(4) 0.4788(10) 0.050(3) Uani 1 1 d .
C77 C 0.2911(7) 0.1530(5) 0.4288(15) 0.083(5) Uani 1 1 d .
H77 H 0.3254 0.1419 0.4430 0.099 Uiso 1 1 calc R
C78 C 0.2848(9) 0.1802(6) 0.3500(15) 0.093(6) Uani 1 1 d .
H78 H 0.3155 0.1855 0.3125 0.111 Uiso 1 1 calc R
C79 C 0.2369(9) 0.1972(6) 0.3313(14) 0.085(5) Uani 1 1 d .
H79 H 0.2327 0.2133 0.2795 0.102 Uiso 1 1 calc R
C80 C 0.1939(7) 0.1901(4) 0.3908(11) 0.063(4) Uani 1 1 d .
H80 H 0.1611 0.2041 0.3826 0.076 Uiso 1 1 calc R
C81 C 0.1961(6) 0.1646(5) 0.4593(11) 0.060(4) Uani 1 1 d .
H81 H 0.1645 0.1596 0.4948 0.072 Uiso 1 1 calc R
C82 C 0.1746(7) 0.0735(4) 0.1772(15) 0.071(5) Uani 1 1 d .
C83 C 0.1893(7) 0.0756(5) 0.0781(14) 0.079(5) Uani 1 1 d .
H83 H 0.2142 0.0539 0.0627 0.094 Uiso 1 1 calc R
C84 C 0.2180(8) 0.1130(6) 0.0566(14) 0.093(7) Uani 1 1 d .
H84A H 0.2358 0.1110 -0.0041 0.111 Uiso 1 1 calc R
H84B H 0.2468 0.1175 0.1028 0.111 Uiso 1 1 calc R
C85 C 0.1795(7) 0.1458(5) 0.0561(13) 0.074(5) Uani 1 1 d .
C86 C 0.1644(11) 0.1611(8) -0.0317(11) 0.112(10) Uani 1 1 d .
H86 H 0.1773 0.1507 -0.0877 0.134 Uiso 1 1 calc R
C87 C 0.1268(11) 0.1947(8) -0.0281(17) 0.109(8) Uani 1 1 d .
H87 H 0.1148 0.2062 -0.0834 0.131 Uiso 1 1 calc R
C88 C 0.1101(13) 0.2085(7) 0.0515(15) 0.120(9) Uani 1 1 d .
H88 H 0.0869 0.2302 0.0534 0.144 Uiso 1 1 calc R
C89 C 0.1270(11) 0.1908(5) 0.1334(15) 0.109(8) Uani 1 1 d .
H89 H 0.1123 0.1999 0.1895 0.131 Uiso 1 1 calc R
C90 C 0.1611(7) 0.1630(5) 0.1364(12) 0.071(4) Uani 1 1 d .
H90 H 0.1740 0.1542 0.1939 0.085 Uiso 1 1 calc R
O204 O 0.0754(4) 0.1488(3) 0.3271(10) 0.082(4) Uani 1 1 d .
O205 O -0.1229(15) 0.0299(12) 0.484(3) 0.273(17) Uiso 1 1 d .
O308 O 0.1650(6) 0.0822(6) 0.8088(10) 0.118(6) Uani 1 1 d .
O307 O -0.0387(8) 0.3799(6) 0.5660(10) 0.134(7) Uani 1 1 d .
C306 C 0.0000 0.5000 -0.070(2) 0.096(8) Uani 1 2 d S
O305 O 0.2150(7) 0.4826(5) 0.0038(16) 0.138(7) Uani 1 1 d .
O304 O -0.1357(9) 0.0372(8) -0.0953(14) 0.177(10) Uani 1 1 d .
O300 O 0.2435(15) 0.4988(10) 0.1932(17) 0.259(19) Uani 1 1 d .
O313 O 0.2384(10) -0.0255(5) 0.406(2) 0.180(10) Uani 1 1 d .
O302 O 0.3149(7) 0.0428(7) 0.246(3) 0.248(19) Uani 1 1 d .
O301 O 0.3770(9) 0.0725(6) 0.4140(14) 0.154(8) Uani 1 1 d .
C300 C 0.2503(9) 0.5293(7) 0.143(2) 0.124(11) Uani 1 1 d .
O303 O 0.0000 0.5000 0.0186(14) 0.086(5) Uani 1 2 d S
O310 O 0.4253(13) 0.0150(5) 0.493(2) 0.27(2) Uani 1 1 d .
O312 O 0.295(2) -0.0004(10) 0.537(3) 0.36(3) Uani 1 1 d .
O327 O -0.1417(8) 0.0294(8) 0.121(3) 0.36(3) Uani 1 1 d .
N300 N 0.2439(9) 0.4312(7) -0.1810(11) 0.202(14) Uiso 1 1 d D
O321 O 0.2095(9) 0.4172(6) -0.2341(16) 0.152(7) Uiso 1 1 d D
O322 O 0.2700(17) 0.4587(11) -0.215(3) 0.35(2) Uiso 1 1 d D
O323 O 0.2555(5) 0.4218(4) -0.1011(9) 0.086(4) Uani 1 1 d D

loop_
_atom_site_aniso_label
_atom_site_aniso_U_11
_atom_site_aniso_U_22
_atom_site_aniso_U_33
_atom_site_aniso_U_23
_atom_site_aniso_U_13
_atom_site_aniso_U_12
Ho1 0.0339(3) 0.0385(3) 0.0712(4) -0.0094(3) -0.0031(3) -0.0010(3)
Ho2 0.0506(4) 0.0601(4) 0.0635(5) 0.0202(4) 0.0074(4) 0.0158(3)
Cu1 0.0568(11) 0.0728(12) 0.0782(13) 0.0077(10) -0.0237(10) -0.0179(9)
Cu2 0.0487(9) 0.0409(8) 0.0425(8) -0.0060(7) -0.0030(7) 0.0052(7)
Cu3 0.0290(8) 0.1142(17) 0.0749(12) -0.0589(12) 0.0076(8) -0.0082(9)
Cu4 0.0461(9) 0.0552(10) 0.0881(14) -0.0181(11) 0.0233(10) -0.0046(8)
Cu5 0.0439(10) 0.0789(14) 0.137(2) 0.0607(14) 0.0318(12) 0.0164(9)
Cu6 0.0483(10) 0.0793(15) 0.0790(14) -0.0203(13) 0.0154(10) -0.0070(10)
Cu7 0.0490(9) 0.0514(9) 0.0470(8) 0.0036(7) 0.0073(7) 0.0062(7)
Cu8 0.0518(10) 0.1225(18) 0.0542(10) 0.0334(12) 0.0116(8) 0.0242(12)
Cu9 0.0589(11) 0.1028(16) 0.0759(13) 0.0398(12) 0.0014(10) 0.0205(11)
Cu10 0.0574(11) 0.0641(12) 0.1144(18) 0.0320(12) 0.0217(11) 0.0303(9)
O1 0.059(7) 0.110(9) 0.068(7) -0.015(6) 0.003(6) -0.026(7)
O2 0.028(4) 0.073(6) 0.074(6) 0.003(5) -0.009(5) -0.003(4)
O3 0.058(5) 0.055(5) 0.024(4) -0.003(4) 0.004(4) 0.019(4)
O4 0.039(4) 0.039(5) 0.056(5) -0.006(4) 0.009(4) 0.012(4)
O5 0.032(5) 0.29(2) 0.108(11) -0.106(14) 0.006(6) -0.008(9)
O6 0.026(4) 0.116(10) 0.079(7) -0.053(7) 0.018(4) -0.009(5)
O7 0.058(7) 0.052(6) 0.156(14) -0.025(7) 0.059(8) -0.012(5)
O8 0.040(5) 0.043(5) 0.113(9) -0.026(5) 0.033(5) -0.003(4)
O9 0.044(7) 0.085(9) 0.35(3) 0.131(14) 0.045(12) 0.018(7)
O10 0.034(5) 0.048(5) 0.118(9) 0.013(6) -0.007(5) -0.009(4)
O11 0.048(6) 0.130(11) 0.079(7) -0.036(8) 0.012(5) -0.020(7)
O12 0.064(6) 0.046(5) 0.058(5) 0.003(4) 0.009(5) -0.002(5)
O13 0.051(5) 0.068(6) 0.036(5) 0.005(4) 0.006(4) 0.010(4)
O14 0.071(6) 0.094(8) 0.044(5) 0.016(6) 0.029(5) 0.031(6)
O15 0.043(5) 0.115(9) 0.063(6) 0.027(6) -0.006(5) 0.014(6)
O16 0.048(5) 0.076(7) 0.059(6) 0.030(5) -0.002(4) 0.008(5)
O17 0.053(6) 0.099(9) 0.110(10) 0.051(8) 0.008(7) 0.011(6)
O18 0.056(6) 0.090(8) 0.085(8) 0.034(6) 0.009(5) 0.030(6)
O19 0.082(9) 0.043(6) 0.158(13) 0.034(7) 0.057(9) 0.022(6)
O20 0.069(7) 0.058(6) 0.089(8) 0.028(6) 0.025(6) 0.013(5)
O100 0.066(7) 0.035(5) 0.122(10) -0.010(6) 0.029(6) -0.004(4)
O101 0.113(12) 0.051(7) 0.207(19) 0.055(10) 0.007(13) 0.007(7)
O102 0.057(7) 0.074(8) 0.200(17) 0.067(10) 0.012(9) 0.004(6)
O103 0.154(15) 0.058(8) 0.163(16) -0.005(9) 0.005(13) -0.010(9)
O104 0.060(7) 0.114(10) 0.111(10) -0.037(8) -0.011(7) 0.007(7)
O200 0.091(8) 0.060(6) 0.065(6) 0.000(5) 0.018(6) 0.010(6)
O202 0.077(8) 0.056(7) 0.190(16) -0.009(9) 0.064(10) 0.014(6)
O203 0.085(8) 0.059(7) 0.083(8) 0.008(6) -0.022(7) 0.009(6)
N1 0.083(8) 0.062(7) 0.030(6) -0.011(5) -0.005(6) -0.010(6)
N2 0.064(8) 0.066(8) 0.047(7) -0.005(6) 0.009(6) -0.008(6)
N3 0.043(6) 0.073(8) 0.056(7) -0.023(6) 0.007(5) 0.002(6)
N4 0.037(5) 0.053(6) 0.061(7) 0.003(5) -0.003(5) 0.002(5)
N5 0.071(10) 0.145(16) 0.086(11) -0.045(11) 0.019(9) 0.012(10)
N6 0.036(6) 0.140(14) 0.065(8) -0.054(9) 0.017(6) -0.016(7)
N7 0.084(11) 0.153(15) 0.099(11) 0.082(12) 0.066(10) 0.073(11)
N8 0.033(6) 0.076(9) 0.117(11) 0.046(8) 0.028(7) 0.002(6)
N9 0.068(9) 0.111(12) 0.091(10) 0.022(10) -0.036(8) -0.010(9)
N10 0.034(6) 0.047(7) 0.136(13) 0.036(8) -0.024(7) -0.023(5)
N11 0.042(6) 0.076(9) 0.077(8) -0.027(7) 0.015(6) -0.019(6)
N12 0.060(7) 0.047(6) 0.054(7) 0.006(5) 0.003(5) -0.012(5)
N13 0.064(8) 0.130(14) 0.051(7) 0.024(8) 0.024(6) 0.040(9)
N14 0.064(8) 0.090(10) 0.071(8) 0.038(8) 0.009(7) 0.017(7)
N15 0.120(15) 0.124(15) 0.086(12) 0.048(11) -0.002(11) -0.008(12)
N16 0.059(8) 0.082(10) 0.090(10) 0.028(8) -0.015(8) 0.004(7)
N17 0.062(9) 0.076(10) 0.135(15) 0.018(10) -0.015(9) 0.037(8)
N18 0.048(7) 0.083(10) 0.114(12) 0.061(9) 0.003(8) 0.031(7)
N19 0.074(9) 0.071(9) 0.105(12) -0.033(9) 0.034(9) -0.015(8)
N20 0.080(10) 0.047(7) 0.088(10) 0.018(7) 0.024(8) 0.007(6)
N100 0.068(9) 0.058(9) 0.105(12) -0.023(8) -0.001(9) -0.004(7)
N200 0.057(7) 0.060(8) 0.060(7) 0.019(6) 0.010(6) 0.018(6)
N201 0.106(16) 0.093(16) 0.101(16) 0.000 0.000 -0.003(10)
C1 0.047(8) 0.100(12) 0.047(8) -0.008(8) 0.002(7) -0.018(8)
C2 0.072(10) 0.093(12) 0.026(7) -0.016(7) 0.005(7) -0.017(9)
C3 0.122(16) 0.071(11) 0.073(11) -0.032(9) 0.041(11) -0.057(11)
C4 0.066(9) 0.063(9) 0.054(8) 0.029(7) -0.023(7) -0.034(7)
C5 0.055(8) 0.039(7) 0.070(9) 0.005(7) 0.006(7) 0.002(6)
C6 0.106(16) 0.075(12) 0.138(19) -0.034(13) 0.034(15) -0.040(12)
C7 0.088(17) 0.047(13) 0.40(6) -0.04(3) -0.08(3) 0.011(11)
C8 0.20(4) 0.045(14) 0.35(6) -0.01(3) -0.19(4) 0.008(17)
C9 0.25(4) 0.085(16) 0.14(2) 0.041(16) -0.14(2) -0.05(2)
C10 0.041(7) 0.062(8) 0.041(7) -0.012(6) 0.000(6) 0.022(6)
C11 0.029(6) 0.129(15) 0.033(7) -0.015(8) 0.001(5) 0.003(7)
C12 0.055(9) 0.112(13) 0.023(6) -0.003(7) 0.008(6) 0.026(8)
C13 0.060(9) 0.087(11) 0.041(7) 0.015(7) 0.009(7) 0.029(8)
C14 0.083(12) 0.086(12) 0.047(8) 0.023(9) -0.006(8) 0.013(9)
C15 0.124(18) 0.073(12) 0.084(13) 0.005(11) -0.019(13) -0.007(12)
C16 0.21(3) 0.071(14) 0.11(2) 0.025(14) 0.01(2) 0.02(2)
C17 0.16(3) 0.091(17) 0.12(2) 0.011(16) 0.04(2) 0.042(18)
C18 0.135(17) 0.089(13) 0.041(8) 0.032(9) 0.008(10) 0.045(12)
C19 0.083(9) 0.101(9) 0.079(8) -0.045(7) 0.006(7) -0.001(7)
C20 0.062(8) 0.115(10) 0.073(8) -0.029(7) 0.026(7) -0.004(7)
C21 0.044(9) 0.17(2) 0.088(13) -0.057(15) 0.013(9) 0.019(11)
C22 0.056(10) 0.16(2) 0.062(10) -0.067(12) -0.029(9) 0.017(11)
C23 0.072(13) 0.19(3) 0.069(12) -0.030(15) 0.001(10) 0.049(15)
C24 0.21(3) 0.15(2) 0.051(12) -0.030(14) -0.027(15) 0.06(2)
C25 0.13(2) 0.20(3) 0.080(16) 0.005(18) 0.020(17) 0.05(2)
C26 0.104(18) 0.18(3) 0.101(18) -0.053(18) 0.000(15) 0.034(18)
C27 0.087(15) 0.22(3) 0.084(15) -0.088(18) -0.004(12) -0.020(17)
C28 0.060(10) 0.060(9) 0.079(11) 0.029(8) 0.044(9) 0.009(7)
C29 0.065(11) 0.129(17) 0.135(18) 0.071(15) 0.065(12) 0.036(11)
C30 0.049(10) 0.14(2) 0.127(19) 0.097(18) 0.019(11) 0.016(12)
C31 0.033(8) 0.16(2) 0.15(2) 0.13(2) 0.015(10) -0.007(11)
C32 0.076(13) 0.22(3) 0.13(2) 0.13(2) 0.002(14) 0.030(17)
C33 0.28(5) 0.17(3) 0.13(3) 0.12(3) 0.05(3) 0.03(3)
C34 0.17(3) 0.056(13) 0.32(5) 0.06(2) 0.03(3) -0.003(17)
C35 0.073(16) 0.13(3) 0.47(7) 0.14(4) -0.08(3) -0.053(19)
C36 0.066(13) 0.095(17) 0.38(5) 0.14(3) -0.04(2) -0.024(14)
C37 0.082(13) 0.071(11) 0.098(13) 0.024(10) -0.037(11) -0.057(10)
C38 0.043(9) 0.096(14) 0.21(3) 0.081(17) -0.057(12) -0.024(9)
C39 0.063(11) 0.124(17) 0.123(17) 0.009(14) -0.047(12) -0.038(12)
C40 0.086(13) 0.074(13) 0.14(2) 0.047(13) -0.045(14) -0.038(11)
C41 0.099(17) 0.077(15) 0.18(3) 0.027(18) -0.036(18) -0.026(13)
C42 0.094(18) 0.11(2) 0.19(3) 0.00(2) -0.02(2) -0.038(16)
C43 0.14(2) 0.100(18) 0.17(3) -0.03(2) 0.02(2) -0.044(17)
C44 0.105(18) 0.110(18) 0.16(2) 0.049(18) -0.079(18) -0.046(15)
C45 0.121(18) 0.093(15) 0.14(2) 0.046(15) -0.040(16) -0.062(14)
C46 0.048(8) 0.055(9) 0.090(12) -0.025(8) -0.011(8) -0.016(7)
C47 0.043(8) 0.147(19) 0.058(10) -0.019(11) 0.005(7) -0.022(10)
C48 0.070(11) 0.149(19) 0.034(8) 0.004(9) 0.007(7) -0.040(12)
C49 0.128(17) 0.044(8) 0.060(9) 0.027(7) -0.028(10) -0.044(10)
C50 0.122(19) 0.084(14) 0.101(16) 0.023(12) 0.003(14) -0.031(14)
C51 0.25(3) 0.044(10) 0.086(14) -0.018(10) -0.026(19) 0.016(14)
C52 0.30(5) 0.041(12) 0.19(3) 0.044(16) -0.07(4) -0.01(2)
C53 0.25(4) 0.083(18) 0.096(17) 0.042(15) -0.11(2) -0.05(2)
C54 0.125(17) 0.073(11) 0.109(16) 0.000(12) -0.044(14) -0.035(11)
C55 0.043(7) 0.067(9) 0.072(10) 0.021(8) -0.008(7) 0.018(7)
C56 0.065(9) 0.130(15) 0.036(7) 0.011(9) -0.025(7) 0.023(10)
C57 0.045(8) 0.110(13) 0.037(7) 0.010(8) -0.002(6) 0.027(8)
C58 0.093(13) 0.083(11) 0.039(8) -0.014(7) -0.015(8) 0.059(10)
C59 0.077(12) 0.093(13) 0.071(11) 0.013(10) 0.006(9) 0.029(10)
C60 0.105(15) 0.082(12) 0.054(10) -0.012(9) -0.026(10) 0.036(11)
C61 0.112(18) 0.089(14) 0.091(14) -0.023(11) -0.013(13) 0.039(13)
C62 0.073(12) 0.147(19) 0.066(11) -0.029(12) -0.023(10) 0.027(13)
C63 0.070(12) 0.144(18) 0.049(9) -0.007(10) -0.021(8) 0.049(12)
C64 0.081(11) 0.076(11) 0.078(11) 0.032(10) 0.026(10) 0.001(9)
C65 0.067(11) 0.15(2) 0.116(16) 0.108(17) 0.017(11) 0.014(13)
C66 0.093(14) 0.107(16) 0.078(12) 0.032(11) 0.001(11) -0.007(12)
C67 0.058(10) 0.135(17) 0.066(11) -0.004(11) 0.002(9) -0.006(11)
C68 0.054(9) 0.134(17) 0.061(10) 0.014(11) -0.007(8) 0.008(10)
C69 0.046(10) 0.102(15) 0.121(17) -0.026(13) -0.026(11) 0.007(9)
C70 0.045(9) 0.110(15) 0.129(17) -0.064(14) 0.025(11) -0.020(9)
C71 0.073(12) 0.16(2) 0.075(13) 0.028(13) 0.002(10) 0.022(13)
C72 0.049(9) 0.124(16) 0.086(13) 0.025(12) -0.016(9) -0.015(9)
C73 0.047(9) 0.074(12) 0.151(19) 0.062(12) 0.031(11) 0.025(8)
C74 0.054(10) 0.092(14) 0.137(18) 0.060(13) 0.017(11) 0.029(10)
C75 0.052(10) 0.080(12) 0.135(17) 0.034(12) -0.015(10) 0.018(9)
C76 0.044(7) 0.050(8) 0.057(8) 0.007(6) 0.002(6) 0.003(6)
C77 0.058(10) 0.072(11) 0.118(16) -0.015(11) 0.006(10) 0.002(8)
C78 0.092(14) 0.087(13) 0.099(14) -0.014(12) 0.055(12) -0.014(11)
C79 0.104(15) 0.077(12) 0.076(12) 0.001(10) -0.008(11) -0.008(11)
C80 0.070(10) 0.047(8) 0.072(10) 0.011(8) -0.006(8) 0.001(7)
C81 0.039(7) 0.072(10) 0.069(10) 0.004(8) 0.000(7) 0.018(7)
C82 0.052(9) 0.042(8) 0.118(15) -0.005(8) 0.013(10) 0.014(7)
C83 0.062(10) 0.062(10) 0.113(15) -0.019(10) 0.040(10) -0.008(8)
C84 0.066(11) 0.118(16) 0.094(13) -0.014(12) 0.056(10) -0.028(11)
C85 0.068(11) 0.076(11) 0.078(12) -0.004(9) -0.003(9) -0.036(9)
C86 0.135(19) 0.17(2) 0.026(8) -0.007(11) 0.006(10) -0.082(19)
C87 0.13(2) 0.099(17) 0.095(17) 0.026(14) -0.034(15) -0.042(15)
C88 0.21(3) 0.074(13) 0.075(14) -0.006(11) 0.023(16) 0.001(16)
C89 0.20(3) 0.035(8) 0.091(15) -0.002(9) 0.025(16) -0.001(12)
C90 0.089(12) 0.056(9) 0.066(11) 0.014(8) -0.003(9) -0.019(8)
O204 0.053(6) 0.051(6) 0.142(12) -0.006(7) 0.010(7) 0.007(5)
O308 0.085(9) 0.178(17) 0.090(10) 0.018(10) -0.020(8) 0.005(10)
O307 0.160(16) 0.173(17) 0.069(8) 0.029(10) 0.004(9) 0.084(13)
C306 0.11(2) 0.012(9) 0.16(2) 0.000 0.000 -0.030(11)
O305 0.100(11) 0.100(11) 0.21(2) -0.017(12) 0.032(13) -0.047(10)
O304 0.161(18) 0.26(3) 0.115(14) -0.015(16) -0.010(13) -0.122(18)
O300 0.34(4) 0.29(3) 0.150(19) -0.04(2) 0.02(2) 0.26(3)
O313 0.20(2) 0.092(12) 0.25(3) -0.023(15) -0.06(2) -0.015(13)
O302 0.071(11) 0.164(19) 0.51(5) 0.15(3) 0.08(2) 0.039(12)
O301 0.177(19) 0.142(16) 0.142(16) 0.010(13) 0.023(14) 0.072(14)
C300 0.083(14) 0.078(13) 0.21(3) -0.078(18) -0.036(17) 0.001(11)
O303 0.110(14) 0.047(8) 0.100(14) 0.000 0.000 0.002(8)
O310 0.34(4) 0.087(12) 0.38(4) -0.048(18) -0.30(3) 0.038(17)
O312 0.50(6) 0.20(3) 0.37(5) 0.10(3) 0.20(5) 0.24(4)
O327 0.073(11) 0.24(3) 0.76(8) 0.33(4) 0.02(3) -0.008(14)
O323 0.079(8) 0.096(9) 0.083(8) -0.009(7) -0.032(7) 0.001(7)

loop_
_atom_type_symbol
_atom_type_description
_atom_type_scat_dispersion_real
_atom_type_scat_dispersion_imag
_atom_type_scat_source
C C 0.0033 0.0016 'International Tables Vol C Tables 4.2.6.8 and 6.1.1.4'
H H 0.0000 0.0000 'International Tables Vol C Tables 4.2.6.8 and 6.1.1.4'
N N 0.0061 0.0033 'International Tables Vol C Tables 4.2.6.8 and 6.1.1.4'
O O 0.0106 0.0060 'International Tables Vol C Tables 4.2.6.8 and 6.1.1.4'
Cu Cu 0.3201 1.2651 'International Tables Vol C Tables 4.2.6.8 and 6.1.1.4'
Ho Ho -0.2175 4.6783 'International Tables Vol C Tables 4.2.6.8 and 6.1.1.4'

loop_
_geom_angle_atom_site_label_1
_geom_angle_atom_site_label_2
_geom_angle_atom_site_label_3
_geom_angle
_geom_angle_site_symmetry_3
O2 Ho1 O6 144.7(3) .
O2 Ho1 O4 72.3(3) .
O6 Ho1 O4 72.4(3) .
O2 Ho1 O100 82.4(4) .
O6 Ho1 O100 92.1(5) .
O4 Ho1 O100 79.1(3) .
O2 Ho1 O10 72.2(4) .
O6 Ho1 O10 140.6(4) .
O4 Ho1 O10 139.6(4) .
O100 Ho1 O10 77.7(4) .
O2 Ho1 O8 141.9(4) .
O6 Ho1 O8 71.2(3) .
O4 Ho1 O8 139.2(3) .
O100 Ho1 O8 84.4(4) .
O10 Ho1 O8 70.1(4) .
O2 Ho1 O102 106.5(5) .
O6 Ho1 O102 92.2(5) .
O4 Ho1 O102 123.7(4) .
O100 Ho1 O102 156.9(4) .
O10 Ho1 O102 84.8(4) .
O8 Ho1 O102 75.5(5) .
O2 Ho1 O101 83.5(6) .
O6 Ho1 O101 86.3(6) .
O4 Ho1 O101 74.8(5) .
O100 Ho1 O101 153.0(5) .
O10 Ho1 O101 119.4(5) .
O8 Ho1 O101 120.1(5) .
O102 Ho1 O101 50.0(5) .
O2 Ho1 N100 92.1(4) .
O6 Ho1 N100 92.3(5) .
O4 Ho1 N100 99.1(4) .
O100 Ho1 N100 174.5(4) .
O10 Ho1 N100 101.0(4) .
O8 Ho1 N100 100.2(4) .
O102 Ho1 N100 26.0(4) .
O101 Ho1 N100 24.3(4) .
O200 Ho2 O12 88.9(4) .
O200 Ho2 O14 85.5(4) .
O12 Ho2 O14 72.0(3) .
O200 Ho2 O18 87.8(4) .
O12 Ho2 O18 144.2(4) .
O14 Ho2 O18 143.0(3) .
O200 Ho2 O204 153.2(4) .
O12 Ho2 O204 84.8(4) .
O14 Ho2 O204 116.9(4) .
O18 Ho2 O204 82.3(4) .
O200 Ho2 O16 83.0(4) .
O12 Ho2 O16 143.3(3) .
O14 Ho2 O16 71.7(3) .
O18 Ho2 O16 71.3(3) .
O204 Ho2 O16 116.7(4) .
O200 Ho2 O20 82.0(4) .
O12 Ho2 O20 72.5(4) .
O14 Ho2 O20 142.5(4) .
O18 Ho2 O20 71.7(4) .
O204 Ho2 O20 71.2(4) .
O16 Ho2 O20 140.5(3) .
O200 Ho2 O202 156.0(4) .
O12 Ho2 O202 101.2(5) .
O14 Ho2 O202 77.2(5) .
O18 Ho2 O202 95.9(5) .
O204 Ho2 O202 50.5(4) .
O16 Ho2 O202 75.8(4) .
O20 Ho2 O202 121.7(4) .
O200 Ho2 N200 177.9(4) .
O12 Ho2 N200 92.5(3) .
O14 Ho2 N200 96.3(4) .
O18 Ho2 N200 90.2(4) .
O204 Ho2 N200 25.8(3) .
O16 Ho2 N200 96.7(4) .
O20 Ho2 N200 97.0(4) .
O202 Ho2 N200 24.8(3) .
O1 Cu1 N10 171.4(5) .
O1 Cu1 O2 86.4(5) .
N10 Cu1 O2 89.9(5) .
O1 Cu1 N9 100.3(6) .
N10 Cu1 N9 84.2(6) .
O2 Cu1 N9 171.4(7) .
N2 Cu2 O3 169.0(5) .
N2 Cu2 O4 89.6(4) .
O3 Cu2 O4 85.6(3) .
N2 Cu2 N1 83.5(5) .
O3 Cu2 N1 101.9(4) .
O4 Cu2 N1 171.8(4) .
N4 Cu3 O5 158.3(7) .
N4 Cu3 O6 87.6(4) .
O5 Cu3 O6 84.9(5) .
N4 Cu3 N3 81.6(4) .
O5 Cu3 N3 103.8(5) .
O6 Cu3 N3 168.5(4) .
N6 Cu4 N5 84.8(6) .
N6 Cu4 O7 165.9(7) .
N5 Cu4 O7 103.6(7) .
N6 Cu4 O8 87.6(5) .
N5 Cu4 O8 169.4(6) .
O7 Cu4 O8 82.5(6) .
O9 Cu5 N8 176.2(6) .
O9 Cu5 O10 89.7(6) .
N8 Cu5 O10 89.3(5) .
O9 Cu5 N7 97.3(8) .
N8 Cu5 N7 83.8(7) .
O10 Cu5 N7 172.9(7) .
N20 Cu6 O11 171.1(6) .
N20 Cu6 O12 90.3(5) .
O11 Cu6 O12 86.8(4) .
N20 Cu6 N19 82.1(7) .
O11 Cu6 N19 101.3(6) .
O12 Cu6 N19 171.5(6) .
N12 Cu7 O13 170.7(5) .
N12 Cu7 O14 87.8(4) .
O13 Cu7 O14 87.4(4) .
N12 Cu7 N11 84.4(5) .
O13 Cu7 N11 101.6(4) .
O14 Cu7 N11 167.8(5) .
O16 Cu8 N14 91.0(5) .
O16 Cu8 O15 85.5(4) .
N14 Cu8 O15 171.0(6) .
O16 Cu8 N13 172.6(5) .
N14 Cu8 N13 81.6(5) .
O15 Cu8 N13 101.9(5) .
O17 Cu9 O18 86.4(5) .
O17 Cu9 N16 169.6(6) .
O18 Cu9 N16 91.8(6) .
O17 Cu9 N15 102.3(7) .
O18 Cu9 N15 169.8(7) .
N16 Cu9 N15 80.4(7) .
O19 Cu10 N18 171.2(5) .
O19 Cu10 O20 87.0(6) .
N18 Cu10 O20 89.6(6) .
O19 Cu10 N17 100.8(7) .
N18 Cu10 N17 83.5(7) .
O20 Cu10 N17 170.1(6) .
C1 O1 Cu1 108.1(10) .
N2 O2 Cu1 106.9(8) .
N2 O2 Ho1 123.1(7) .
Cu1 O2 Ho1 130.0(5) .
C10 O3 Cu2 106.1(8) .
N4 O4 Cu2 107.3(6) .
N4 O4 Ho1 121.4(7) .
Cu2 O4 Ho1 122.9(4) .
C19 O5 Cu3 110.2(13) .
N6 O6 Cu3 108.2(8) .
N6 O6 Ho1 122.7(7) .
Cu3 O6 Ho1 128.7(5) .
C28 O7 Cu4 110.7(10) .
N8 O8 Cu4 106.2(9) .
N8 O8 Ho1 127.0(10) .
Cu4 O8 Ho1 121.5(5) .
C37 O9 Cu5 106.1(11) .
N10 O10 Cu5 105.7(8) .
N10 O10 Ho1 124.2(8) .
Cu5 O10 Ho1 130.0(6) .
C46 O11 Cu6 107.5(11) .
N12 O12 Cu6 107.4(7) .
N12 O12 Ho2 123.9(7) .
Cu6 O12 Ho2 128.6(5) .
C55 O13 Cu7 105.6(8) .
N14 O14 Cu7 102.6(8) .
N14 O14 Ho2 128.2(8) .
Cu7 O14 Ho2 127.2(4) .
C64 O15 Cu8 110.1(11) .
N16 O16 Cu8 104.1(8) .
N16 O16 Ho2 128.3(8) .
Cu8 O16 Ho2 126.7(5) .
C73 O17 Cu9 105.4(13) .
N18 O18 Cu9 107.6(10) .
N18 O18 Ho2 124.4(10) .
Cu9 O18 Ho2 127.9(5) .
C82 O19 Cu10 107.9(10) .
N20 O20 Cu10 106.7(9) .
N20 O20 Ho2 123.9(9) .
Cu10 O20 Ho2 126.3(6) .
N100 O101 Ho1 95.7(11) .
N100 O102 Ho1 94.8(11) .
N201 O200 Ho2 151.3(8) .
N200 O202 Ho2 97.1(8) .
C2 N1 Cu2 108.9(9) .
C1 N2 O2 115.4(13) .
C1 N2 Cu2 117.1(11) .
O2 N2 Cu2 125.2(9) .
C11 N3 Cu3 102.6(8) .
C10 N4 O4 113.4(11) .
C10 N4 Cu3 119.4(9) .
O4 N4 Cu3 126.9(7) .
C20 N5 Cu4 114.9(11) .
C19 N6 O6 118.5(13) .
C19 N6 Cu4 115.5(11) .
O6 N6 Cu4 125.8(10) .
C29 N7 Cu5 108.0(10) .
C28 N8 O8 121.2(16) .
C28 N8 Cu5 114.1(12) .
O8 N8 Cu5 123.4(11) .
C38 N9 Cu1 106.3(11) .
C37 N10 O10 113.2(17) .
C37 N10 Cu1 123.1(16) .
O10 N10 Cu1 123.6(8) .
C47 N11 Cu7 106.9(9) .
C46 N12 O12 114.8(11) .
C46 N12 Cu7 117.6(10) .
O12 N12 Cu7 127.5(8) .
C56 N13 Cu8 112.0(10) .
C55 N14 O14 119.2(13) .
C55 N14 Cu8 119.8(11) .
O14 N14 Cu8 121.0(9) .
C65 N15 Cu9 111.4(11) .
C64 N16 O16 120.2(14) .
C64 N16 Cu9 119.5(13) .
O16 N16 Cu9 120.1(10) .
C74 N17 Cu10 110.3(10) .
C73 N18 O18 115.0(15) .
C73 N18 Cu10 119.0(11) .
O18 N18 Cu10 125.7(12) .
C83 N19 Cu6 109.7(11) .
C82 N20 O20 116.3(16) .
C82 N20 Cu6 119.5(14) .
O20 N20 Cu6 123.9(10) .
O101 N100 O102 117.7(16) .
O101 N100 O103 120.4(16) .
O102 N100 O103 120.5(17) .
O101 N100 Ho1 59.9(9) .
O102 N100 Ho1 59.2(9) .
O103 N100 Ho1 179.7(15) .
O202 N200 O203 123.6(13) .
O202 N200 O204 114.7(13) .
O203 N200 O204 121.6(13) .
O202 N200 Ho2 58.1(7) .
O203 N200 Ho2 177.8(11) .
O204 N200 Ho2 56.8(7) .
O201 N201 O200 119.7(7) .
O201 N201 O200 119.7(7) 2
O200 N201 O200 120.6(14) 2
O1 C1 N2 123.0(16) .
O1 C1 C2 120.1(14) .
N2 C1 C2 116.6(14) .
C1 C2 N1 109.7(11) .
C1 C2 C3 107.1(14) .
N1 C2 C3 112.4(15) .
C4 C3 C2 113.2(13) .
C5 C4 C9 111(2) .
C5 C4 C3 122.1(14) .
C9 C4 C3 127(2) .
C4 C5 C6 124.8(18) .
C5 C6 C7 117(3) .
C8 C7 C6 121(4) .
C7 C8 C9 121(4) .
C8 C9 C4 124(3) .
N4 C10 O3 127.5(12) .
N4 C10 C11 112.0(11) .
O3 C10 C11 120.2(10) .
C12 C11 N3 110.3(11) .
C12 C11 C10 113.5(13) .
N3 C11 C10 107.7(12) .
C11 C12 C13 116.9(11) .
C18 C13 C14 118.0(19) .
C18 C13 C12 121.9(18) .
C14 C13 C12 120.0(14) .
C15 C14 C13 120.7(18) .
C16 C15 C14 117(2) .
C17 C16 C15 126(3) .
C16 C17 C18 120(3) .
C13 C18 C17 119(2) .
N6 C19 O5 117.8(17) .
N6 C19 C20 120.9(17) .
O5 C19 C20 121.1(17) .
C21 C20 N5 117.5(17) .
C21 C20 C19 111.1(17) .
N5 C20 C19 103.6(16) .
C22 C21 C20 114.5(18) .
C27 C22 C23 117(2) .
C27 C22 C21 121(2) .
C23 C22 C21 122.1(17) .
C24 C23 C22 117(2) .
C25 C24 C23 122(4) .
C24 C25 C26 129(4) .
C25 C26 C27 115(3) .
C22 C27 C26 120(3) .
N8 C28 O7 118.8(16) .
N8 C28 C29 121(2) .
O7 C28 C29 119.9(15) .
C28 C29 N7 106.0(14) .
C28 C29 C30 112.8(15) .
N7 C29 C30 110(2) .
C31 C30 C29 112.7(19) .
C36 C31 C30 123(3) .
C36 C31 C32 112(3) .
C30 C31 C32 125(2) .
C33 C32 C31 132(3) .
C32 C33 C34 103(4) .
C35 C34 C33 125(4) .
C36 C35 C34 121(4) .
C35 C36 C31 125(4) .
N10 C37 O9 124.6(19) .
N10 C37 C38 111(2) .
O9 C37 C38 124.3(18) .
C37 C38 N9 109.9(13) .
C37 C38 C39 112.6(17) .
N9 C38 C39 106(2) .
C40 C39 C38 116.8(15) .
C45 C40 C41 116(3) .
C45 C40 C39 124(3) .
C41 C40 C39 120(2) .
C42 C41 C40 120(3) .
C41 C42 C43 128(4) .
C44 C43 C42 115(3) .
C43 C44 C45 118(3) .
C40 C45 C44 123(3) .
O11 C46 N12 122.6(15) .
O11 C46 C47 122.0(16) .
N12 C46 C47 115.3(14) .
C46 C47 C48 110.8(14) .
C46 C47 N11 109.9(15) .
C48 C47 N11 109.9(15) .
C47 C48 C49 114.1(12) .
C50 C49 C54 123(2) .
C50 C49 C48 120.5(18) .
C54 C49 C48 116(2) .
C49 C50 C51 117(3) .
C50 C51 C52 123(4) .
C53 C52 C51 118(4) .
C52 C53 C54 126(3) .
C49 C54 C53 112(2) .
N14 C55 O13 124.8(14) .
N14 C55 C56 115.5(14) .
O13 C55 C56 119.2(11) .
C55 C56 C57 113.3(15) .
C55 C56 N13 107.9(12) .
C57 C56 N13 110.3(14) .
C58 C57 C56 115.8(12) .
C63 C58 C59 117.7(19) .
C63 C58 C57 122.6(14) .
C59 C58 C57 119.2(17) .
C60 C59 C58 118.9(19) .
C61 C60 C59 120.5(18) .
C62 C61 C60 122(2) .
C63 C62 C61 118(2) .
C62 C63 C58 122.7(17) .
O15 C64 N16 120.0(17) .
O15 C64 C65 125.8(16) .
N16 C64 C65 114.1(16) .
N15 C65 C64 105.7(19) .
N15 C65 C66 115.6(19) .
C64 C65 C66 111.1(15) .
C67 C66 C65 109.1(18) .
C68 C67 C72 119.0(18) .
C68 C67 C66 121.7(18) .
C72 C67 C66 119.2(17) .
C69 C68 C67 120.1(18) .
C68 C69 C70 121.9(16) .
C71 C70 C69 115(2) .
C70 C71 C72 124(2) .
C67 C72 C71 119.0(17) .
N18 C73 O17 124.2(15) .
N18 C73 C74 116.9(19) .
O17 C73 C74 119(2) .
C73 C74 C75 115.1(16) .
C73 C74 N17 106.2(19) .
C75 C74 N17 106.4(16) .
C76 C75 C74 119.5(18) .
C77 C76 C81 119.3(15) .
C77 C76 C75 119.6(15) .
C81 C76 C75 121.0(13) .
C76 C77 C78 117.4(16) .
C79 C78 C77 121.8(17) .
C78 C79 C80 117.2(18) .
C81 C80 C79 123.6(16) .
C80 C81 C76 120.2(14) .
N20 C82 O19 121.9(18) .
N20 C82 C83 115.2(18) .
O19 C82 C83 122.6(15) .
N19 C83 C84 109.4(18) .
N19 C83 C82 109.3(14) .
C84 C83 C82 110.8(15) .
C83 C84 C85 112.0(13) .
C90 C85 C86 120(2) .
C90 C85 C84 122.5(17) .
C86 C85 C84 117(2) .
C85 C86 C87 114.9(19) .
C88 C87 C86 121(2) .
C87 C88 C89 119(3) .
C90 C89 C88 124(2) .
C89 C90 C85 120.8(19) .
N200 O204 Ho2 97.5(9) .
O323 N300 O321 129(3) .
O323 N300 O322 117(3) .
O321 N300 O322 114(3) .

loop_
_geom_bond_atom_site_label_1
_geom_bond_atom_site_label_2
_geom_bond_distance
_geom_bond_site_symmetry_2
Ho1 O2 2.331(10) .
Ho1 O6 2.360(10) .
Ho1 O4 2.377(8) .
Ho1 O100 2.383(10) .
Ho1 O10 2.384(10) .
Ho1 O8 2.392(9) .
Ho1 O102 2.424(12) .
Ho1 O101 2.447(12) .
Ho1 N100 2.813(16) .
Ho2 O200 2.218(9) .
Ho2 O12 2.348(9) .
Ho2 O14 2.340(11) .
Ho2 O18 2.396(11) .
Ho2 O204 2.391(11) .
Ho2 O16 2.404(10) .
Ho2 O20 2.414(10) .
Ho2 O202 2.425(11) .
Ho2 N200 2.834(13) .
Cu1 O1 1.871(12) .
Cu1 N10 1.888(16) .
Cu1 O2 1.917(9) .
Cu1 N9 1.971(13) .
Cu2 N2 1.876(13) .
Cu2 O3 1.887(9) .
Cu2 O4 1.944(8) .
Cu2 N1 2.030(11) .
Cu3 N4 1.898(11) .
Cu3 O5 1.889(15) .
Cu3 O6 1.901(9) .
Cu3 N3 2.047(11) .
Cu4 N6 1.902(12) .
Cu4 N5 1.951(17) .
Cu4 O7 1.970(12) .
Cu4 O8 1.989(13) .
Cu5 O9 1.79(3) .
Cu5 N8 1.896(17) .
Cu5 O10 1.903(11) .
Cu5 N7 1.967(13) .
Cu6 N20 1.910(16) .
Cu6 O11 1.869(13) .
Cu6 O12 1.935(9) .
Cu6 N19 1.986(13) .
Cu7 N12 1.864(12) .
Cu7 O13 1.914(9) .
Cu7 O14 1.946(10) .
Cu7 N11 1.965(13) .
Cu8 O16 1.915(9) .
Cu8 N14 1.930(14) .
Cu8 O15 1.943(10) .
Cu8 N13 1.967(13) .
Cu9 O17 1.921(12) .
Cu9 O18 1.919(12) .
Cu9 N16 1.940(13) .
Cu9 N15 1.941(17) .
Cu10 O19 1.874(14) .
Cu10 N18 1.906(16) .
Cu10 O20 1.939(12) .
Cu10 N17 1.969(14) .
O1 C1 1.284(19) .
O2 N2 1.373(16) .
O3 C10 1.269(15) .
O4 N4 1.371(13) .
O5 C19 1.34(2) .
O6 N6 1.368(15) .
O7 C28 1.32(2) .
O8 N8 1.387(15) .
O9 C37 1.40(3) .
O10 N10 1.449(19) .
O11 C46 1.316(19) .
O12 N12 1.363(14) .
O13 C55 1.269(17) .
O14 N14 1.398(15) .
O15 C64 1.22(2) .
O16 N16 1.404(17) .
O17 C73 1.31(2) .
O18 N18 1.377(16) .
O19 C82 1.37(2) .
O20 N20 1.417(18) .
O101 N100 1.16(2) .
O102 N100 1.239(19) .
O103 N100 1.33(2) .
O200 N201 1.251(6) .
O202 N200 1.197(16) .
O203 N200 1.226(16) .
N1 C2 1.501(19) .
N2 C1 1.298(19) .
N3 C11 1.51(2) .
N4 C10 1.276(15) .
N5 C20 1.51(2) .
N6 C19 1.28(2) .
N7 C29 1.53(3) .
N8 C28 1.26(2) .
N9 C38 1.55(3) .
N10 C37 1.23(2) .
N11 C47 1.544(19) .
N12 C46 1.33(2) .
N13 C56 1.493(18) .
N14 C55 1.254(18) .
N15 C65 1.54(3) .
N16 C64 1.30(2) .
N17 C74 1.59(3) .
N18 C73 1.30(3) .
N19 C83 1.51(2) .
N20 C82 1.27(2) .
N200 O204 1.243(15) .
N201 O201 1.223(9) .
N201 O200 1.251(6) 2
C1 C2 1.46(2) .
C2 C3 1.54(2) .
C3 C4 1.52(3) .
C4 C5 1.36(2) .
C4 C9 1.45(3) .
C5 C6 1.39(3) .
C6 C7 1.42(4) .
C7 C8 1.25(7) .
C8 C9 1.34(6) .
C10 C11 1.540(18) .
C11 C12 1.48(2) .
C12 C13 1.53(2) .
C13 C18 1.32(2) .
C13 C14 1.42(2) .
C14 C15 1.37(3) .
C15 C16 1.29(4) .
C16 C17 1.29(4) .
C17 C18 1.39(3) .
C19 C20 1.56(2) .
C20 C21 1.52(3) .
C21 C22 1.41(3) .
C22 C27 1.34(3) .
C22 C23 1.46(3) .
C23 C24 1.32(4) .
C24 C25 1.20(3) .
C25 C26 1.31(4) .
C26 C27 1.41(4) .
C28 C29 1.46(2) .
C29 C30 1.52(3) .
C30 C31 1.42(4) .
C31 C36 1.32(3) .
C31 C32 1.49(4) .
C32 C33 1.41(5) .
C33 C34 1.44(5) .
C34 C35 1.46(6) .
C35 C36 1.19(6) .
C37 C38 1.57(3) .
C38 C39 1.55(3) .
C39 C40 1.45(3) .
C40 C45 1.36(3) .
C40 C41 1.37(4) .
C41 C42 1.27(4) .
C42 C43 1.39(4) .
C43 C44 1.32(4) .
C44 C45 1.47(4) .
C46 C47 1.43(2) .
C47 C48 1.56(3) .
C48 C49 1.57(3) .
C49 C50 1.36(3) .
C49 C54 1.39(3) .
C50 C51 1.35(3) .
C51 C52 1.35(4) .
C52 C53 1.26(5) .
C53 C54 1.44(4) .
C55 C56 1.51(2) .
C56 C57 1.55(3) .
C57 C58 1.48(2) .
C58 C63 1.37(3) .
C58 C59 1.44(2) .
C59 C60 1.39(3) .
C60 C61 1.37(3) .
C61 C62 1.37(3) .
C62 C63 1.39(3) .
C64 C65 1.50(3) .
C65 C66 1.57(3) .
C66 C67 1.48(3) .
C67 C68 1.39(2) .
C67 C72 1.40(3) .
C68 C69 1.40(3) .
C69 C70 1.41(3) .
C70 C71 1.38(3) .
C71 C72 1.38(3) .
C73 C74 1.48(2) .
C74 C75 1.49(3) .
C75 C76 1.48(2) .
C76 C77 1.36(2) .
C76 C81 1.432(18) .
C77 C78 1.50(3) .
C78 C79 1.34(3) .
C79 C80 1.39(3) .
C80 C81 1.34(2) .
C82 C83 1.49(3) .
C83 C84 1.52(2) .
C84 C85 1.49(3) .
C85 C90 1.39(3) .
C85 C86 1.44(3) .
C86 C87 1.50(4) .
C87 C88 1.33(3) .
C88 C89 1.41(3) .
C89 C90 1.29(3) .
O303 C306 1.29(3) .
O300 C300 1.31(4) .
N300 O323 1.246(10) .
N300 O321 1.247(10) .
N300 O322 1.258(10) .
